data_7025404
loop_
_publ_author_name
'Li, Xiao-Yan'
'Liu, Long-Qing'
'Ma, Ming-Liang'
'Zhao, Xiao-Li'
'Wen, Ke'

_publ_section_title
;
 Coordination-driven self-assembly of discrete and polymeric copper(ii)
 and dicopper(ii) supramolecular structures based on
 oxacalix[2]benzene[2]pyrazines.
;
_journal_issue 37
_journal_name_full 'Dalton transactions (Cambridge, England : 2003)'
_journal_page_first 8646
_journal_page_last 8651
_journal_paper_doi 10.1039/c000180e
_journal_volume 39
_journal_year 2010
_chemical_formula_sum 'C25 H18 Cu N7 O10'
_chemical_formula_weight 640.00
_chemical_name_systematic
;
?
;
_space_group_IT_number 2
_symmetry_cell_setting triclinic
_symmetry_space_group_name_Hall '-P 1'
_symmetry_space_group_name_H-M 'P -1'
_atom_sites_solution_hydrogens geom
_atom_sites_solution_primary direct
_atom_sites_solution_secondary difmap
_audit_creation_method SHELXL-97
_cell_angle_alpha 85.3510(10)
_cell_angle_beta 88.1270(10)
_cell_angle_gamma 83.6900(10)
_cell_formula_units_Z 2
_cell_length_a 9.2199(2)
_cell_length_b 10.8679(2)
_cell_length_c 13.2317(3)
_cell_measurement_temperature 173(2)
_cell_volume 1313.08(5)
_computing_structure_refinement 'SHELXL-97 (Sheldrick, 1997)'
_computing_structure_solution 'SHELXS-97 (Sheldrick, 1990)'
_diffrn_ambient_temperature 173(2)
_diffrn_measured_fraction_theta_full 0.990
_diffrn_measured_fraction_theta_max 0.990
_diffrn_radiation_monochromator graphite
_diffrn_radiation_source 'fine-focus sealed tube'
_diffrn_radiation_type MoK\a
_diffrn_radiation_wavelength 0.71073
_diffrn_reflns_av_R_equivalents 0.0191
_diffrn_reflns_av_sigmaI/netI 0.0194
_diffrn_reflns_limit_h_max 10
_diffrn_reflns_limit_h_min -10
_diffrn_reflns_limit_k_max 12
_diffrn_reflns_limit_k_min -12
_diffrn_reflns_limit_l_max 13
_diffrn_reflns_limit_l_min -15
_diffrn_reflns_number 15230
_diffrn_reflns_theta_full 25.01
_diffrn_reflns_theta_max 25.01
_diffrn_reflns_theta_min 1.54
_exptl_absorpt_coefficient_mu 0.905
_exptl_absorpt_correction_T_max 1
_exptl_absorpt_correction_T_min 0.851885
_exptl_absorpt_correction_type multi-scan
_exptl_crystal_colour blue
_exptl_crystal_density_diffrn 1.619
_exptl_crystal_density_method 'not measured'
_exptl_crystal_description block
_exptl_crystal_F_000 652
_exptl_crystal_size_max 0.446
_exptl_crystal_size_mid 0.248
_exptl_crystal_size_min 0.165
_refine_diff_density_max 0.376
_refine_diff_density_min -0.295
_refine_diff_density_rms 0.053
_refine_ls_extinction_method none
_refine_ls_goodness_of_fit_ref 1.058
_refine_ls_hydrogen_treatment mixed
_refine_ls_matrix_type full
_refine_ls_number_parameters 400
_refine_ls_number_reflns 4553
_refine_ls_number_restraints 0
_refine_ls_restrained_S_all 1.058
_refine_ls_R_factor_all 0.0301
_refine_ls_R_factor_gt 0.0268
_refine_ls_shift/su_max 0.001
_refine_ls_shift/su_mean 0.000
_refine_ls_structure_factor_coef Fsqd
_refine_ls_weighting_details 'calc w=1/[\s^2^(Fo^2^)+(0.0368P)^2^+0.9987P] where P=(Fo^2^+2Fc^2^)/3'
_refine_ls_weighting_scheme calc
_refine_ls_wR_factor_gt 0.0715
_refine_ls_wR_factor_ref 0.0745
_reflns_number_gt 4193
_reflns_number_total 4553
_reflns_threshold_expression >2sigma(I)
_cod_data_source_file c000180e.txt
_cod_data_source_block 3
_cod_depositor_comments
;
The following automatic conversions were performed:

'_symmetry_cell_setting' value 'Triclinic' changed to 'triclinic'
according to /home/saulius/struct/CIF-dictionaries/cif_core.dic
dictionary named 'cif_core.dic' version 2.4.2 from 2011-04-26.

Automatic conversion script
Id: cif_fix_values 1891 2012-01-12 08:04:46Z andrius 
;
_cod_original_sg_symbol_H-M P-1
_cod_database_code 7025404

loop_
_symmetry_equiv_pos_as_xyz
'x, y, z'
'-x, -y, -z'

loop_
_atom_site_label
_atom_site_type_symbol
_atom_site_fract_x
_atom_site_fract_y
_atom_site_fract_z
_atom_site_U_iso_or_equiv
_atom_site_adp_type
_atom_site_occupancy
_atom_site_symmetry_multiplicity
_atom_site_calc_flag
_atom_site_refinement_flags
Cu1 Cu 0.20489(2) 0.66702(2) 0.533598(17) 0.01865(8) Uani 1 1 d .
O1 O -0.47807(14) 0.72678(12) 0.26253(11) 0.0221(3) Uani 1 1 d .
O2 O -0.27024(14) 0.85326(13) 0.34390(10) 0.0212(3) Uani 1 1 d .
O3 O 0.14177(14) 0.78637(14) 0.13860(10) 0.0236(3) Uani 1 1 d .
O4 O -0.02063(15) 0.58575(13) 0.13811(11) 0.0237(3) Uani 1 1 d .
O5 O 0.1341(2) 0.45465(17) 0.44411(14) 0.0468(5) Uani 1 1 d .
O6 O 0.3064(2) 0.42818(18) 0.32974(14) 0.0543(5) Uani 1 1 d .
O7 O 0.32372(15) 0.55659(13) 0.44434(11) 0.0236(3) Uani 1 1 d .
O8 O -0.04185(18) 0.94357(14) 0.65315(11) 0.0325(4) Uani 1 1 d .
O9 O 0.07495(16) 0.76696(12) 0.62178(11) 0.0257(3) Uani 1 1 d .
O10 O 0.14638(17) 0.93906(14) 0.55050(12) 0.0320(4) Uani 1 1 d .
N1 N -0.25530(17) 0.65406(15) 0.19288(12) 0.0187(3) Uani 1 1 d .
N2 N -0.23245(17) 0.46225(15) 0.34424(12) 0.0196(3) Uani 1 1 d .
N3 N 0.09590(16) 0.74455(14) 0.40800(12) 0.0175(3) Uani 1 1 d .
N4 N -0.06453(17) 0.83126(15) 0.23838(12) 0.0182(3) Uani 1 1 d .
N5 N 0.2520(2) 0.47567(17) 0.40482(14) 0.0295(4) Uani 1 1 d .
N6 N 0.05978(19) 0.88791(15) 0.60738(13) 0.0228(4) Uani 1 1 d .
N7 N 0.4122(2) 0.75393(18) 0.54915(16) 0.0341(4) Uani 1 1 d .
C1 C -0.4570(2) 0.84705(18) 0.22408(15) 0.0194(4) Uani 1 1 d .
C2 C -0.5524(2) 0.9058(2) 0.15284(16) 0.0264(5) Uani 1 1 d .
H2A H -0.6250 0.8623 0.1267 0.032 Uiso 1 1 calc R
C3 C -0.5414(2) 1.0289(2) 0.11967(17) 0.0302(5) Uani 1 1 d .
H3A H -0.6080 1.0704 0.0716 0.036 Uiso 1 1 calc R
C4 C -0.4342(2) 1.0915(2) 0.15618(17) 0.0305(5) Uani 1 1 d .
H4A H -0.4258 1.1752 0.1319 0.037 Uiso 1 1 calc R
C5 C -0.3385(2) 1.03266(19) 0.22821(16) 0.0258(5) Uani 1 1 d .
H5A H -0.2647 1.0757 0.2534 0.031 Uiso 1 1 calc R
C6 C -0.3517(2) 0.91129(18) 0.26275(15) 0.0195(4) Uani 1 1 d .
C7 C -0.0313(2) 0.67694(18) 0.05666(15) 0.0209(4) Uani 1 1 d .
C8 C -0.1121(2) 0.6631(2) -0.02696(16) 0.0288(5) Uani 1 1 d .
H8A H -0.1710 0.5966 -0.0271 0.035 Uiso 1 1 calc R
C9 C -0.1058(3) 0.7479(2) -0.11094(17) 0.0350(5) Uani 1 1 d .
H9A H -0.1616 0.7400 -0.1687 0.042 Uiso 1 1 calc R
C10 C -0.0192(3) 0.8435(2) -0.11113(17) 0.0342(5) Uani 1 1 d .
H10A H -0.0147 0.9004 -0.1693 0.041 Uiso 1 1 calc R
C11 C 0.0610(2) 0.8571(2) -0.02732(16) 0.0266(5) Uani 1 1 d .
H11A H 0.1212 0.9227 -0.0278 0.032 Uiso 1 1 calc R
C12 C 0.0532(2) 0.77485(18) 0.05705(14) 0.0193(4) Uani 1 1 d .
C13 C -0.12404(19) 0.82282(17) 0.33041(15) 0.0170(4) Uani 1 1 d .
C14 C -0.0469(2) 0.77819(17) 0.41616(14) 0.0173(4) Uani 1 1 d .
H14A H -0.0956 0.7716 0.4804 0.021 Uiso 1 1 calc R
C15 C 0.1604(2) 0.75149(18) 0.31545(15) 0.0194(4) Uani 1 1 d .
H15A H 0.2625 0.7295 0.3073 0.023 Uiso 1 1 calc R
C16 C 0.0761(2) 0.79102(17) 0.23266(14) 0.0183(4) Uani 1 1 d .
C17 C -0.3583(2) 0.64007(18) 0.26333(15) 0.0190(4) Uani 1 1 d .
C18 C -0.3515(2) 0.54490(18) 0.33908(15) 0.0203(4) Uani 1 1 d .
H18A H -0.4300 0.5380 0.3868 0.024 Uiso 1 1 calc R
C19 C -0.1242(2) 0.47455(18) 0.27557(15) 0.0208(4) Uani 1 1 d .
H19A H -0.0387 0.4171 0.2776 0.025 Uiso 1 1 calc R
C20 C -0.1386(2) 0.57246(17) 0.20137(15) 0.0189(4) Uani 1 1 d .
C21 C 0.5067(2) 0.8058(2) 0.56810(17) 0.0295(5) Uani 1 1 d .
C22 C 0.6273(3) 0.8735(3) 0.5930(2) 0.0386(6) Uani 1 1 d .
C23 C 0.5142(3) 0.4488(2) 0.0987(2) 0.0434(6) Uani 1 1 d .
H23A H 0.5241 0.4132 0.1664 0.052 Uiso 1 1 calc R
C24 C 0.6158(3) 0.4125(2) 0.0245(2) 0.0464(7) Uani 1 1 d .
H24A H 0.6957 0.3524 0.0415 0.056 Uiso 1 1 calc R
C25 C 0.6014(3) 0.4633(2) -0.0741(2) 0.0445(7) Uani 1 1 d .
H25A H 0.6709 0.4379 -0.1249 0.053 Uiso 1 1 calc R
H22A H 0.669(3) 0.912(3) 0.535(2) 0.048(8) Uiso 1 1 d .
H22B H 0.594(4) 0.933(3) 0.634(3) 0.065(10) Uiso 1 1 d .
H22C H 0.695(4) 0.822(3) 0.622(3) 0.067(11) Uiso 1 1 d .

loop_
_atom_site_aniso_label
_atom_site_aniso_U_11
_atom_site_aniso_U_22
_atom_site_aniso_U_33
_atom_site_aniso_U_23
_atom_site_aniso_U_13
_atom_site_aniso_U_12
Cu1 0.02102(13) 0.01742(14) 0.01679(14) 0.00154(9) -0.00037(9) -0.00098(9)
O1 0.0162(6) 0.0202(7) 0.0286(8) 0.0046(6) 0.0016(6) -0.0013(5)
O2 0.0162(6) 0.0304(8) 0.0159(7) -0.0010(6) 0.0002(5) 0.0015(5)
O3 0.0185(7) 0.0347(8) 0.0173(7) -0.0002(6) 0.0031(5) -0.0040(6)
O4 0.0236(7) 0.0201(7) 0.0248(8) 0.0052(6) 0.0087(6) 0.0010(6)
O5 0.0513(11) 0.0485(11) 0.0448(11) -0.0014(9) 0.0004(9) -0.0266(9)
O6 0.0701(13) 0.0523(12) 0.0395(11) -0.0238(9) -0.0004(9) 0.0128(10)
O7 0.0224(7) 0.0245(8) 0.0226(8) 0.0003(6) 0.0017(6) 0.0005(6)
O8 0.0465(9) 0.0261(8) 0.0229(8) -0.0044(6) 0.0026(7) 0.0060(7)
O9 0.0392(8) 0.0162(7) 0.0201(7) 0.0009(6) 0.0022(6) 0.0011(6)
O10 0.0367(9) 0.0241(8) 0.0358(9) 0.0017(7) -0.0002(7) -0.0091(7)
N1 0.0197(8) 0.0178(8) 0.0188(8) -0.0003(7) 0.0001(6) -0.0037(6)
N2 0.0216(8) 0.0192(8) 0.0178(8) 0.0013(7) 0.0006(6) -0.0034(6)
N3 0.0193(8) 0.0152(8) 0.0179(8) -0.0010(6) -0.0002(6) -0.0022(6)
N4 0.0183(8) 0.0193(8) 0.0174(8) -0.0020(7) 0.0002(6) -0.0031(6)
N5 0.0390(11) 0.0226(9) 0.0256(10) 0.0004(8) -0.0043(8) 0.0024(8)
N6 0.0319(9) 0.0202(9) 0.0166(9) -0.0020(7) -0.0087(7) -0.0016(7)
N7 0.0286(10) 0.0315(11) 0.0427(12) -0.0011(9) -0.0019(8) -0.0071(8)
C1 0.0176(9) 0.0193(10) 0.0202(10) 0.0006(8) 0.0042(7) -0.0001(7)
C2 0.0198(10) 0.0340(12) 0.0247(11) 0.0035(9) -0.0027(8) -0.0028(9)
C3 0.0264(11) 0.0325(12) 0.0282(12) 0.0090(10) -0.0010(9) 0.0047(9)
C4 0.0343(12) 0.0210(11) 0.0340(13) 0.0055(9) 0.0049(9) 0.0004(9)
C5 0.0239(10) 0.0237(11) 0.0301(12) -0.0053(9) 0.0024(9) -0.0029(8)
C6 0.0170(9) 0.0237(10) 0.0165(10) -0.0014(8) 0.0018(7) 0.0030(8)
C7 0.0237(10) 0.0187(10) 0.0183(10) -0.0007(8) 0.0068(8) 0.0031(8)
C8 0.0311(11) 0.0314(12) 0.0250(12) -0.0099(9) 0.0034(9) -0.0045(9)
C9 0.0381(12) 0.0475(14) 0.0187(11) -0.0062(10) -0.0028(9) 0.0027(11)
C10 0.0410(13) 0.0391(13) 0.0184(11) 0.0080(10) 0.0042(9) 0.0049(10)
C11 0.0316(11) 0.0230(11) 0.0235(11) 0.0015(9) 0.0084(9) 0.0001(9)
C12 0.0186(9) 0.0221(10) 0.0162(10) -0.0014(8) 0.0044(7) 0.0019(8)
C13 0.0165(9) 0.0147(9) 0.0206(10) -0.0045(8) 0.0014(7) -0.0030(7)
C14 0.0201(9) 0.0164(9) 0.0159(9) -0.0027(7) 0.0016(7) -0.0031(7)
C15 0.0171(9) 0.0195(10) 0.0214(10) 0.0007(8) 0.0021(7) -0.0031(7)
C16 0.0205(9) 0.0175(10) 0.0174(10) -0.0010(8) 0.0038(7) -0.0059(7)
C17 0.0169(9) 0.0191(10) 0.0215(10) -0.0023(8) -0.0019(7) -0.0035(7)
C18 0.0183(9) 0.0222(10) 0.0202(10) 0.0006(8) 0.0001(8) -0.0032(8)
C19 0.0227(10) 0.0175(10) 0.0219(10) -0.0004(8) 0.0016(8) -0.0024(8)
C20 0.0213(9) 0.0171(10) 0.0191(10) -0.0034(8) 0.0021(8) -0.0046(7)
C21 0.0265(11) 0.0310(12) 0.0308(12) -0.0038(10) 0.0042(9) -0.0027(9)
C22 0.0323(13) 0.0480(16) 0.0397(15) -0.0165(13) 0.0096(12) -0.0171(12)
C23 0.0519(15) 0.0325(14) 0.0487(16) -0.0093(12) 0.0031(12) -0.0141(12)
C24 0.0397(14) 0.0297(13) 0.069(2) -0.0080(13) 0.0061(13) -0.0010(11)
C25 0.0463(15) 0.0288(13) 0.0604(18) -0.0172(12) 0.0190(13) -0.0095(11)

loop_
_atom_type_symbol
_atom_type_description
_atom_type_scat_dispersion_real
_atom_type_scat_dispersion_imag
_atom_type_scat_source
C C 0.0033 0.0016 'International Tables Vol C Tables 4.2.6.8 and 6.1.1.4'
H H 0.0000 0.0000 'International Tables Vol C Tables 4.2.6.8 and 6.1.1.4'
Cu Cu 0.3201 1.2651 'International Tables Vol C Tables 4.2.6.8 and 6.1.1.4'
N N 0.0061 0.0033 'International Tables Vol C Tables 4.2.6.8 and 6.1.1.4'
O O 0.0106 0.0060 'International Tables Vol C Tables 4.2.6.8 and 6.1.1.4'

loop_
_geom_angle_atom_site_label_1
_geom_angle_atom_site_label_2
_geom_angle_atom_site_label_3
_geom_angle
_geom_angle_site_symmetry_1
_geom_angle_site_symmetry_3
O9 Cu1 O7 175.28(6) . .
O9 Cu1 N3 91.31(6) . .
O7 Cu1 N3 87.94(6) . .
O9 Cu1 N2 86.76(6) . 2_566
O7 Cu1 N2 91.72(6) . 2_566
N3 Cu1 N2 152.05(6) . 2_566
O9 Cu1 N7 99.83(7) . .
O7 Cu1 N7 84.79(7) . .
N3 Cu1 N7 110.64(7) . .
N2 Cu1 N7 97.14(7) 2_566 .
C17 O1 C1 116.80(14) . .
C13 O2 C6 119.33(15) . .
C16 O3 C12 117.42(14) . .
C20 O4 C7 119.45(15) . .
N5 O7 Cu1 114.56(12) . .
N6 O9 Cu1 120.51(12) . .
C20 N1 C17 115.38(17) . .
C19 N2 C18 118.96(17) . .
C19 N2 Cu1 120.26(13) . 2_566
C18 N2 Cu1 120.28(13) . 2_566
C14 N3 C15 118.58(16) . .
C14 N3 Cu1 118.93(13) . .
C15 N3 Cu1 122.16(12) . .
C13 N4 C16 115.05(16) . .
O6 N5 O5 124.7(2) . .
O6 N5 O7 117.38(19) . .
O5 N5 O7 117.89(18) . .
O10 N6 O8 124.03(17) . .
O10 N6 O9 119.12(17) . .
O8 N6 O9 116.85(17) . .
C21 N7 Cu1 170.23(19) . .
C2 C1 C6 120.10(19) . .
C2 C1 O1 118.30(18) . .
C6 C1 O1 121.34(17) . .
C1 C2 C3 119.4(2) . .
C1 C2 H2A 120.3 . .
C3 C2 H2A 120.3 . .
C4 C3 C2 120.3(2) . .
C4 C3 H3A 119.8 . .
C2 C3 H3A 119.8 . .
C3 C4 C5 120.3(2) . .
C3 C4 H4A 119.8 . .
C5 C4 H4A 119.8 . .
C6 C5 C4 119.3(2) . .
C6 C5 H5A 120.4 . .
C4 C5 H5A 120.4 . .
C5 C6 C1 120.52(18) . .
C5 C6 O2 121.27(18) . .
C1 C6 O2 117.93(17) . .
C8 C7 C12 120.44(19) . .
C8 C7 O4 120.77(18) . .
C12 C7 O4 118.45(18) . .
C7 C8 C9 118.9(2) . .
C7 C8 H8A 120.6 . .
C9 C8 H8A 120.6 . .
C10 C9 C8 120.5(2) . .
C10 C9 H9A 119.7 . .
C8 C9 H9A 119.7 . .
C9 C10 C11 120.3(2) . .
C9 C10 H10A 119.8 . .
C11 C10 H10A 119.8 . .
C12 C11 C10 119.6(2) . .
C12 C11 H11A 120.2 . .
C10 C11 H11A 120.2 . .
C11 C12 C7 120.25(19) . .
C11 C12 O3 118.35(18) . .
C7 C12 O3 121.17(18) . .
N4 C13 O2 119.86(16) . .
N4 C13 C14 123.54(17) . .
O2 C13 C14 116.53(16) . .
N3 C14 C13 119.60(17) . .
N3 C14 H14A 120.2 . .
C13 C14 H14A 120.2 . .
N3 C15 C16 118.89(17) . .
N3 C15 H15A 120.6 . .
C16 C15 H15A 120.6 . .
N4 C16 O3 118.17(17) . .
N4 C16 C15 124.14(17) . .
O3 C16 C15 117.68(16) . .
N1 C17 O1 118.13(17) . .
N1 C17 C18 124.07(17) . .
O1 C17 C18 117.79(17) . .
N2 C18 C17 118.88(17) . .
N2 C18 H18A 120.6 . .
C17 C18 H18A 120.6 . .
N2 C19 C20 119.00(17) . .
N2 C19 H19A 120.5 . .
C20 C19 H19A 120.5 . .
N1 C20 O4 119.85(17) . .
N1 C20 C19 123.65(18) . .
O4 C20 C19 116.42(16) . .
N7 C21 C22 179.4(3) . .
C21 C22 H22A 111.7(18) . .
C21 C22 H22B 110(2) . .
H22A C22 H22B 108(3) . .
C21 C22 H22C 109(2) . .
H22A C22 H22C 108(3) . .
H22B C22 H22C 111(3) . .
C25 C23 C24 119.9(3) 2_665 .
C25 C23 H23A 120.1 2_665 .
C24 C23 H23A 120.1 . .
C25 C24 C23 120.3(3) . .
C25 C24 H24A 119.9 . .
C23 C24 H24A 119.9 . .
C24 C25 C23 119.9(2) . 2_665
C24 C25 H25A 120.1 . .
C23 C25 H25A 120.1 2_665 .

loop_
_geom_bond_atom_site_label_1
_geom_bond_atom_site_label_2
_geom_bond_distance
_geom_bond_site_symmetry_2
Cu1 O9 1.9506(14) .
Cu1 O7 1.9727(14) .
Cu1 N3 2.0439(16) .
Cu1 N2 2.0571(16) 2_566
Cu1 N7 2.2456(19) .
O1 C17 1.370(2) .
O1 C1 1.395(2) .
O2 C13 1.362(2) .
O2 C6 1.398(2) .
O3 C16 1.368(2) .
O3 C12 1.396(2) .
O4 C20 1.364(2) .
O4 C7 1.402(2) .
O5 N5 1.225(3) .
O6 N5 1.224(2) .
O7 N5 1.307(2) .
O8 N6 1.228(2) .
O9 N6 1.305(2) .
O10 N6 1.226(2) .
N1 C20 1.319(2) .
N1 C17 1.321(3) .
N2 C19 1.338(3) .
N2 C18 1.340(2) .
N2 Cu1 2.0571(16) 2_566
N3 C14 1.330(2) .
N3 C15 1.344(2) .
N4 C13 1.320(2) .
N4 C16 1.324(2) .
N7 C21 1.133(3) .
C1 C2 1.380(3) .
C1 C6 1.389(3) .
C2 C3 1.388(3) .
C2 H2A 0.9500 .
C3 C4 1.380(3) .
C3 H3A 0.9500 .
C4 C5 1.388(3) .
C4 H4A 0.9500 .
C5 C6 1.378(3) .
C5 H5A 0.9500 .
C7 C8 1.381(3) .
C7 C12 1.386(3) .
C8 C9 1.389(3) .
C8 H8A 0.9500 .
C9 C10 1.378(4) .
C9 H9A 0.9500 .
C10 C11 1.379(3) .
C10 H10A 0.9500 .
C11 C12 1.377(3) .
C11 H11A 0.9500 .
C13 C14 1.384(3) .
C14 H14A 0.9500 .
C15 C16 1.376(3) .
C15 H15A 0.9500 .
C17 C18 1.378(3) .
C18 H18A 0.9500 .
C19 C20 1.386(3) .
C19 H19A 0.9500 .
C21 C22 1.460(3) .
C22 H22A 0.93(3) .
C22 H22B 0.90(4) .
C22 H22C 0.87(4) .
C23 C25 1.379(4) 2_665
C23 C24 1.385(4) .
C23 H23A 0.9500 .
C24 C25 1.379(4) .
C24 H24A 0.9500 .
C25 C23 1.379(4) 2_665
C25 H25A 0.9500 .

loop_
_geom_torsion_atom_site_label_1
_geom_torsion_atom_site_label_2
_geom_torsion_atom_site_label_3
_geom_torsion_atom_site_label_4
_geom_torsion
_geom_torsion_site_symmetry_1
_geom_torsion_site_symmetry_4
O9 Cu1 O7 N5 13.2(8) . .
N3 Cu1 O7 N5 -67.64(13) . .
N2 Cu1 O7 N5 84.40(13) 2_566 .
N7 Cu1 O7 N5 -178.58(13) . .
O7 Cu1 O9 N6 -137.5(7) . .
N3 Cu1 O9 N6 -56.71(14) . .
N2 Cu1 O9 N6 151.19(14) 2_566 .
N7 Cu1 O9 N6 54.50(14) . .
O9 Cu1 N3 C14 -32.57(14) . .
O7 Cu1 N3 C14 142.76(14) . .
N2 Cu1 N3 C14 53.0(2) 2_566 .
N7 Cu1 N3 C14 -133.59(14) . .
O9 Cu1 N3 C15 154.14(15) . .
O7 Cu1 N3 C15 -30.52(15) . .
N2 Cu1 N3 C15 -120.31(17) 2_566 .
N7 Cu1 N3 C15 53.13(16) . .
Cu1 O7 N5 O6 160.94(15) . .
Cu1 O7 N5 O5 -17.6(2) . .
Cu1 O9 N6 O10 -13.1(2) . .
Cu1 O9 N6 O8 167.33(13) . .
O9 Cu1 N7 C21 12.0(11) . .
O7 Cu1 N7 C21 -167.0(11) . .
N3 Cu1 N7 C21 107.1(11) . .
N2 Cu1 N7 C21 -76.0(11) 2_566 .
C17 O1 C1 C2 130.88(19) . .
C17 O1 C1 C6 -55.1(2) . .
C6 C1 C2 C3 0.6(3) . .
O1 C1 C2 C3 174.64(18) . .
C1 C2 C3 C4 1.2(3) . .
C2 C3 C4 C5 -1.5(3) . .
C3 C4 C5 C6 0.0(3) . .
C4 C5 C6 C1 1.8(3) . .
C4 C5 C6 O2 -171.99(18) . .
C2 C1 C6 C5 -2.1(3) . .
O1 C1 C6 C5 -175.95(17) . .
C2 C1 C6 O2 171.88(17) . .
O1 C1 C6 O2 -2.0(3) . .
C13 O2 C6 C5 -71.2(2) . .
C13 O2 C6 C1 114.87(19) . .
C20 O4 C7 C8 -72.2(2) . .
C20 O4 C7 C12 114.48(19) . .
C12 C7 C8 C9 0.8(3) . .
O4 C7 C8 C9 -172.41(18) . .
C7 C8 C9 C10 0.7(3) . .
C8 C9 C10 C11 -0.8(3) . .
C9 C10 C11 C12 -0.5(3) . .
C10 C11 C12 C7 1.9(3) . .
C10 C11 C12 O3 176.39(18) . .
C8 C7 C12 C11 -2.1(3) . .
O4 C7 C12 C11 171.28(16) . .
C8 C7 C12 O3 -176.42(17) . .
O4 C7 C12 O3 -3.1(3) . .
C16 O3 C12 C11 128.88(18) . .
C16 O3 C12 C7 -56.7(2) . .
C16 N4 C13 O2 -175.30(16) . .
C16 N4 C13 C14 1.4(3) . .
C6 O2 C13 N4 -9.9(3) . .
C6 O2 C13 C14 173.12(16) . .
C15 N3 C14 C13 -2.0(3) . .
Cu1 N3 C14 C13 -175.53(13) . .
N4 C13 C14 N3 1.9(3) . .
O2 C13 C14 N3 178.76(16) . .
C14 N3 C15 C16 -1.1(3) . .
Cu1 N3 C15 C16 172.21(13) . .
C13 N4 C16 O3 174.12(16) . .
C13 N4 C16 C15 -4.8(3) . .
C12 O3 C16 N4 -25.3(2) . .
C12 O3 C16 C15 153.71(17) . .
N3 C15 C16 N4 4.8(3) . .
N3 C15 C16 O3 -174.11(16) . .
C20 N1 C17 O1 175.79(16) . .
C20 N1 C17 C18 -2.8(3) . .
C1 O1 C17 N1 -29.5(2) . .
C1 O1 C17 C18 149.19(17) . .
C19 N2 C18 C17 -0.2(3) . .
Cu1 N2 C18 C17 171.75(14) 2_566 .
N1 C17 C18 N2 1.7(3) . .
O1 C17 C18 N2 -176.95(16) . .
C18 N2 C19 C20 0.1(3) . .
Cu1 N2 C19 C20 -171.87(13) 2_566 .
C17 N1 C20 O4 -173.92(17) . .
C17 N1 C20 C19 2.7(3) . .
C7 O4 C20 N1 -7.9(3) . .
C7 O4 C20 C19 175.25(17) . .
N2 C19 C20 N1 -1.4(3) . .
N2 C19 C20 O4 175.31(17) . .
Cu1 N7 C21 C22 -22(30) . .
C25 C23 C24 C25 -0.4(4) 2_665 .
C23 C24 C25 C23 0.4(4) . 2_665
